data_7243937
loop_
_publ_author_name
'Voronin, Alexander P.'
'Vasilev, Nikita A.'
'Surov, Artem O.'
'Churakov, Andrei V.'
'Perlovich, German L.'

_publ_section_title
;
 Exploring the solid form landscape of the antifungal drug isavuconazole:
 crystal structure analysis, phase transformation behavior and dissolution
 performance
;
_journal_issue 48
_journal_name_full CrystEngComm
_journal_page_first 8513
_journal_page_last 8526
_journal_paper_doi 10.1039/D1CE01353J
_journal_volume 23
_journal_year 2021
_chemical_absolute_configuration rmad
_chemical_formula_moiety 'C22 H17 F2 N5 O S'
_chemical_formula_sum 'C22 H17 F2 N5 O S'
_chemical_formula_weight 437.46
_space_group_crystal_system monoclinic
_space_group_IT_number 4
_space_group_name_Hall 'P 2yb'
_space_group_name_H-M_alt 'P 1 21 1'
_atom_sites_solution_hydrogens difmap
_atom_sites_solution_primary direct
_atom_sites_solution_secondary difmap
_audit_creation_method SHELXL-2016/6
_audit_update_record
;
2021-10-01 deposited with the CCDC.	2021-11-18 downloaded from the CCDC.
;
_cell_angle_alpha 90
_cell_angle_beta 97.072(2)
_cell_angle_gamma 90
_cell_formula_units_Z 2
_cell_length_a 5.8250(3)
_cell_length_b 17.3293(8)
_cell_length_c 9.7547(4)
_cell_measurement_reflns_used 9908
_cell_measurement_temperature 100(2)
_cell_measurement_theta_max 30.525
_cell_measurement_theta_min 2.410
_cell_volume 977.18(8)
_computing_cell_refinement 'SAINT (Bruker, 2018)'
_computing_data_collection '<i>APEX3</i> (Bruker, 2018)'
_computing_data_reduction 'SAINT (Bruker, 2018)'
_computing_structure_refinement 'SHELXL-2016/6 (Sheldrick, 2016)'
_computing_structure_solution 'SHELXT (Sheldrick, 2016)'
_diffrn_ambient_temperature 100(2)
_diffrn_measured_fraction_theta_full 0.999
_diffrn_measured_fraction_theta_max 1.000
_diffrn_measurement_device_type 'Bruker D8 Venture'
_diffrn_measurement_method \w
_diffrn_radiation_type MoK\a
_diffrn_radiation_wavelength 0.71073
_diffrn_reflns_av_R_equivalents 0.0317
_diffrn_reflns_av_unetI/netI 0.0202
_diffrn_reflns_Laue_measured_fraction_full 0.999
_diffrn_reflns_Laue_measured_fraction_max 1.000
_diffrn_reflns_limit_h_max 8
_diffrn_reflns_limit_h_min -8
_diffrn_reflns_limit_k_max 24
_diffrn_reflns_limit_k_min -23
_diffrn_reflns_limit_l_max 13
_diffrn_reflns_limit_l_min -13
_diffrn_reflns_number 42105
_diffrn_reflns_point_group_measured_fraction_full 0.996
_diffrn_reflns_point_group_measured_fraction_max 0.993
_diffrn_reflns_theta_full 25.242
_diffrn_reflns_theta_max 29.997
_diffrn_reflns_theta_min 2.104
_exptl_absorpt_coefficient_mu 0.211
_exptl_absorpt_correction_type multi-scan
_exptl_absorpt_process_details 'SADABS (Bruker, 2016)'
_exptl_crystal_colour colourless
_exptl_crystal_density_diffrn 1.487
_exptl_crystal_description prism
_exptl_crystal_F_000 452
_exptl_crystal_size_max 0.250
_exptl_crystal_size_mid 0.200
_exptl_crystal_size_min 0.100
_exptl_transmission_factor_max 0.7461
_exptl_transmission_factor_min 0.6734
_refine_diff_density_max 0.312
_refine_diff_density_min -0.186
_refine_diff_density_rms 0.041
_refine_ls_abs_structure_details
;
 Flack x determined using 2556 quotients [(I+)-(I-)]/[(I+)+(I-)]
 (Parsons, Flack and Wagner, Acta Cryst. B69 (2013) 249-259).
;
_refine_ls_abs_structure_Flack -0.014(19)
_refine_ls_extinction_method none
_refine_ls_goodness_of_fit_ref 1.053
_refine_ls_hydrogen_treatment refall
_refine_ls_matrix_type full
_refine_ls_number_parameters 348
_refine_ls_number_reflns 5667
_refine_ls_number_restraints 1
_refine_ls_restrained_S_all 1.053
_refine_ls_R_factor_all 0.0269
_refine_ls_R_factor_gt 0.0258
_refine_ls_shift/su_max 0.000
_refine_ls_shift/su_mean 0.000
_refine_ls_structure_factor_coef Fsqd
_refine_ls_weighting_details 'w=1/[\s^2^(Fo^2^)+(0.0389P)^2^+0.1631P] where P=(Fo^2^+2Fc^2^)/3'
_refine_ls_weighting_scheme calc
_refine_ls_wR_factor_gt 0.0655
_refine_ls_wR_factor_ref 0.0663
_reflns_Friedel_coverage 0.928
_reflns_Friedel_fraction_full 0.992
_reflns_Friedel_fraction_max 0.986
_reflns_number_gt 5522
_reflns_number_total 5667
_reflns_threshold_expression 'I > 2\s(I)'
_cod_data_source_file d1ce01353j2.cif
_cod_data_source_block a_CCDC1
_cod_depositor_comments 'Adding full bibliography for 7243935--7243938.cif.'
_cod_original_sg_symbol_H-M 'P 21'
_cod_database_code 7243937
_shelx_shelxl_version_number 2016/6
_shelx_space_group_comment
;
The symmetry employed for this shelxl refinement is uniquely defined
by the following loop, which should always be used as a source of
symmetry information in preference to the above space-group names.
They are only intended as comments.
;
_shelx_estimated_absorpt_t_min 0.949
_shelx_estimated_absorpt_t_max 0.979

loop_
_space_group_symop_operation_xyz
'x, y, z'
'-x, y+1/2, -z'

loop_
_atom_site_label
_atom_site_type_symbol
_atom_site_fract_x
_atom_site_fract_y
_atom_site_fract_z
_atom_site_U_iso_or_equiv
_atom_site_adp_type
_atom_site_occupancy
_atom_site_site_symmetry_order
_atom_site_calc_flag
_atom_site_refinement_flags_posn
_atom_site_refinement_flags_adp
_atom_site_refinement_flags_occupancy
_atom_site_disorder_assembly
_atom_site_disorder_group
S1 S -0.30597(6) 0.49247(2) 0.71659(4) 0.01504(8) Uani 1 1 d . . . . .
F1 F -0.24333(19) 0.62941(7) 0.28992(11) 0.0230(2) Uani 1 1 d . . . . .
F2 F 0.4285(2) 0.52550(8) -0.00163(12) 0.0306(3) Uani 1 1 d . . . . .
O1 O 0.29916(18) 0.48172(7) 0.46514(12) 0.0145(2) Uani 1 1 d . . . . .
N1 N 0.2819(2) 0.65939(8) 0.50282(14) 0.0142(3) Uani 1 1 d . . . . .
N2 N 0.5073(2) 0.65797(9) 0.55998(16) 0.0194(3) Uani 1 1 d . . . . .
N3 N 0.4254(3) 0.77011(9) 0.44484(17) 0.0226(3) Uani 1 1 d . . . . .
N4 N 0.0531(2) 0.41588(8) 0.67100(13) 0.0136(2) Uani 1 1 d . . . . .
N5 N 0.8805(3) 0.22980(9) 1.24248(15) 0.0191(3) Uani 1 1 d . . . . .
C1 C 0.5835(3) 0.72542(11) 0.5215(2) 0.0215(4) Uani 1 1 d . . . . .
C2 C 0.2373(3) 0.72647(10) 0.43619(18) 0.0188(3) Uani 1 1 d . . . . .
C3 C 0.1187(3) 0.60018(9) 0.53331(16) 0.0138(3) Uani 1 1 d . . . . .
C4 C 0.1015(3) 0.52950(9) 0.43567(15) 0.0118(3) Uani 1 1 d . . . . .
C5 C -0.1234(2) 0.48435(9) 0.46011(14) 0.0119(3) Uani 1 1 d . . . . .
C6 C -0.1620(3) 0.41372(10) 0.36638(17) 0.0169(3) Uani 1 1 d . . . . .
C7 C -0.1096(3) 0.46056(9) 0.61007(16) 0.0127(3) Uani 1 1 d . . . . .
C8 C -0.1612(3) 0.44216(10) 0.85000(16) 0.0150(3) Uani 1 1 d . . . . .
C9 C 0.0260(3) 0.40481(9) 0.80920(15) 0.0132(3) Uani 1 1 d . . . . .
C10 C 0.7267(3) 0.25222(9) 1.16889(17) 0.0162(3) Uani 1 1 d . . . . .
C11 C 0.1954(3) 0.35894(10) 0.89899(16) 0.0135(3) Uani 1 1 d . . . . .
C12 C 0.1799(3) 0.35393(11) 1.04088(17) 0.0173(3) Uani 1 1 d . . . . .
C13 C 0.3504(3) 0.31716(11) 1.12915(17) 0.0179(3) Uani 1 1 d . . . . .
C14 C 0.5386(3) 0.28393(10) 1.07540(17) 0.0152(3) Uani 1 1 d . . . . .
C15 C 0.5506(3) 0.28503(10) 0.93317(17) 0.0163(3) Uani 1 1 d . . . . .
C16 C 0.3795(3) 0.32233(10) 0.84576(16) 0.0154(3) Uani 1 1 d . . . . .
C21 C 0.0947(3) 0.55387(9) 0.28499(16) 0.0129(3) Uani 1 1 d . . . . .
C22 C 0.2671(3) 0.52862(10) 0.20751(17) 0.0163(3) Uani 1 1 d . . . . .
C23 C 0.2583(3) 0.55125(11) 0.07103(18) 0.0202(3) Uani 1 1 d . . . . .
C24 C 0.0881(3) 0.59758(11) 0.00495(18) 0.0220(4) Uani 1 1 d . . . . .
C25 C -0.0819(3) 0.62399(11) 0.08148(18) 0.0204(3) Uani 1 1 d . . . . .
C26 C -0.0746(3) 0.60185(10) 0.21827(17) 0.0162(3) Uani 1 1 d . . . . .
H1 H 0.733(5) 0.7395(18) 0.546(3) 0.040(8) Uiso 1 1 d . . . . .
H2 H 0.099(5) 0.7374(16) 0.394(3) 0.027(6) Uiso 1 1 d . . . . .
H4 H 0.282(4) 0.4566(15) 0.526(3) 0.021(6) Uiso 1 1 d . . . . .
H5 H -0.243(4) 0.5176(12) 0.443(2) 0.008(5) Uiso 1 1 d . . . . .
H8 H -0.210(4) 0.4432(14) 0.941(3) 0.021(6) Uiso 1 1 d . . . . .
H12 H 0.055(5) 0.3772(17) 1.076(3) 0.032(7) Uiso 1 1 d . . . . .
H13 H 0.341(5) 0.3169(17) 1.223(3) 0.031(7) Uiso 1 1 d . . . . .
H15 H 0.672(4) 0.2625(14) 0.897(2) 0.018(5) Uiso 1 1 d . . . . .
H16 H 0.392(4) 0.3226(15) 0.752(2) 0.019(5) Uiso 1 1 d . . . . .
H22 H 0.391(4) 0.4940(15) 0.248(2) 0.018(5) Uiso 1 1 d . . . . .
H24 H 0.079(5) 0.6112(16) -0.094(3) 0.034(7) Uiso 1 1 d . . . . .
H25 H -0.196(5) 0.6542(16) 0.050(3) 0.025(6) Uiso 1 1 d . . . . .
H31 H -0.022(4) 0.6241(14) 0.530(2) 0.014(5) Uiso 1 1 d . . . . .
H32 H 0.162(4) 0.5835(14) 0.625(3) 0.017(5) Uiso 1 1 d . . . . .
H61 H -0.031(5) 0.3774(16) 0.381(3) 0.028(6) Uiso 1 1 d . . . . .
H62 H -0.300(4) 0.3834(15) 0.388(3) 0.025(6) Uiso 1 1 d . . . . .
H63 H -0.175(4) 0.4279(14) 0.274(2) 0.017(5) Uiso 1 1 d . . . . .

loop_
_atom_site_aniso_label
_atom_site_aniso_U_11
_atom_site_aniso_U_22
_atom_site_aniso_U_33
_atom_site_aniso_U_23
_atom_site_aniso_U_13
_atom_site_aniso_U_12
S1 0.01219(15) 0.02028(18) 0.01281(15) 0.00176(15) 0.00217(11) 0.00312(14)
F1 0.0211(5) 0.0262(5) 0.0220(5) 0.0036(4) 0.0042(4) 0.0112(4)
F2 0.0320(6) 0.0410(7) 0.0223(5) -0.0048(5) 0.0179(5) -0.0031(5)
O1 0.0117(5) 0.0169(6) 0.0148(5) 0.0031(4) 0.0017(4) 0.0030(4)
N1 0.0142(6) 0.0147(6) 0.0138(6) -0.0011(5) 0.0024(5) -0.0012(5)
N2 0.0137(6) 0.0197(7) 0.0248(7) -0.0038(6) 0.0024(5) -0.0016(5)
N3 0.0286(8) 0.0178(7) 0.0235(7) -0.0017(6) 0.0119(6) -0.0025(6)
N4 0.0136(6) 0.0151(6) 0.0119(5) 0.0012(5) 0.0013(4) -0.0007(5)
N5 0.0203(7) 0.0201(7) 0.0169(6) 0.0020(5) 0.0020(5) 0.0015(5)
C1 0.0177(8) 0.0192(8) 0.0295(9) -0.0074(7) 0.0101(7) -0.0043(6)
C2 0.0231(8) 0.0166(8) 0.0176(7) 0.0007(6) 0.0054(6) 0.0010(6)
C3 0.0142(7) 0.0147(7) 0.0128(6) -0.0016(5) 0.0034(5) -0.0027(5)
C4 0.0106(6) 0.0135(6) 0.0113(6) 0.0001(5) 0.0015(5) 0.0008(5)
C5 0.0108(6) 0.0139(7) 0.0110(6) 0.0010(5) 0.0009(4) 0.0003(5)
C6 0.0191(7) 0.0174(7) 0.0141(7) -0.0020(6) 0.0014(6) -0.0042(6)
C7 0.0121(6) 0.0145(6) 0.0119(6) -0.0002(5) 0.0023(5) -0.0010(5)
C8 0.0144(7) 0.0192(7) 0.0113(6) 0.0012(5) 0.0011(5) 0.0002(6)
C9 0.0137(7) 0.0143(7) 0.0115(6) 0.0012(5) 0.0015(5) -0.0011(5)
C10 0.0194(7) 0.0143(7) 0.0151(7) 0.0001(6) 0.0031(6) -0.0005(6)
C11 0.0145(6) 0.0137(7) 0.0121(6) 0.0009(5) 0.0003(5) -0.0011(5)
C12 0.0163(7) 0.0228(8) 0.0133(7) 0.0016(6) 0.0041(5) 0.0031(6)
C13 0.0192(7) 0.0223(8) 0.0122(7) 0.0024(6) 0.0021(6) 0.0010(6)
C14 0.0158(7) 0.0139(7) 0.0154(7) 0.0011(6) 0.0006(5) -0.0006(6)
C15 0.0173(7) 0.0158(7) 0.0160(7) 0.0011(6) 0.0029(6) 0.0027(6)
C16 0.0179(7) 0.0163(7) 0.0119(6) 0.0007(5) 0.0019(5) 0.0009(6)
C21 0.0135(6) 0.0148(7) 0.0106(6) -0.0002(5) 0.0017(5) -0.0013(5)
C22 0.0149(7) 0.0188(7) 0.0158(7) -0.0020(6) 0.0042(5) -0.0022(6)
C23 0.0228(8) 0.0230(8) 0.0166(7) -0.0044(6) 0.0094(6) -0.0066(7)
C24 0.0327(9) 0.0209(8) 0.0125(7) 0.0010(6) 0.0026(6) -0.0087(7)
C25 0.0258(8) 0.0180(8) 0.0163(7) 0.0030(6) -0.0020(6) -0.0006(7)
C26 0.0175(7) 0.0162(7) 0.0151(7) 0.0010(6) 0.0023(6) 0.0006(6)

loop_
_atom_type_symbol
_atom_type_description
_atom_type_scat_dispersion_real
_atom_type_scat_dispersion_imag
_atom_type_scat_source
C C 0.0033 0.0016 'International Tables Vol C Tables 4.2.6.8 and 6.1.1.4'
H H 0.0000 0.0000 'International Tables Vol C Tables 4.2.6.8 and 6.1.1.4'
N N 0.0061 0.0033 'International Tables Vol C Tables 4.2.6.8 and 6.1.1.4'
O O 0.0106 0.0060 'International Tables Vol C Tables 4.2.6.8 and 6.1.1.4'
F F 0.0171 0.0103 'International Tables Vol C Tables 4.2.6.8 and 6.1.1.4'
S S 0.1246 0.1234 'International Tables Vol C Tables 4.2.6.8 and 6.1.1.4'

loop_
_geom_angle_atom_site_label_1
_geom_angle_atom_site_label_2
_geom_angle_atom_site_label_3
_geom_angle
_geom_angle_site_symmetry_1
_geom_angle_site_symmetry_3
_geom_angle_publ_flag
C8 S1 C7 89.64(8) . . ?
C4 O1 H4 108(2) . . ?
C2 N1 N2 109.47(14) . . ?
C2 N1 C3 128.19(14) . . ?
N2 N1 C3 121.67(14) . . ?
C1 N2 N1 102.03(15) . . ?
C2 N3 C1 102.09(15) . . ?
C7 N4 C9 111.10(13) . . ?
N2 C1 N3 115.65(16) . . ?
N2 C1 H1 121(2) . . ?
N3 C1 H1 124(2) . . ?
N3 C2 N1 110.76(16) . . ?
N3 C2 H2 127.6(17) . . ?
N1 C2 H2 121.7(18) . . ?
N1 C3 C4 115.29(13) . . ?
N1 C3 H31 106.1(15) . . ?
C4 C3 H31 110.2(15) . . ?
N1 C3 H32 107.8(14) . . ?
C4 C3 H32 109.3(15) . . ?
H31 C3 H32 108(2) . . ?
O1 C4 C21 106.31(12) . . ?
O1 C4 C3 110.35(12) . . ?
C21 C4 C3 111.47(13) . . ?
O1 C4 C5 110.50(12) . . ?
C21 C4 C5 111.19(12) . . ?
C3 C4 C5 107.06(12) . . ?
C7 C5 C6 110.29(13) . . ?
C7 C5 C4 109.70(12) . . ?
C6 C5 C4 111.88(12) . . ?
C7 C5 H5 107.5(13) . . ?
C6 C5 H5 110.4(13) . . ?
C4 C5 H5 106.9(13) . . ?
C5 C6 H61 111.7(16) . . ?
C5 C6 H62 111.0(15) . . ?
H61 C6 H62 105(2) . . ?
C5 C6 H63 111.0(15) . . ?
H61 C6 H63 106(2) . . ?
H62 C6 H63 111(2) . . ?
N4 C7 C5 123.35(13) . . ?
N4 C7 S1 114.34(11) . . ?
C5 C7 S1 122.29(11) . . ?
C9 C8 S1 110.95(12) . . ?
C9 C8 H8 127.6(15) . . ?
S1 C8 H8 121.4(15) . . ?
C8 C9 N4 113.98(14) . . ?
C8 C9 C11 125.66(14) . . ?
N4 C9 C11 120.32(14) . . ?
N5 C10 C14 177.26(18) . . ?
C16 C11 C12 118.94(15) . . ?
C16 C11 C9 120.86(14) . . ?
C12 C11 C9 120.14(14) . . ?
C13 C12 C11 120.90(15) . . ?
C13 C12 H12 120.4(17) . . ?
C11 C12 H12 118.7(17) . . ?
C12 C13 C14 119.46(15) . . ?
C12 C13 H13 119.5(17) . . ?
C14 C13 H13 121.0(17) . . ?
C13 C14 C15 120.29(15) . . ?
C13 C14 C10 119.29(15) . . ?
C15 C14 C10 120.33(15) . . ?
C16 C15 C14 119.74(15) . . ?
C16 C15 H15 119.7(15) . . ?
C14 C15 H15 120.6(15) . . ?
C15 C16 C11 120.53(15) . . ?
C15 C16 H16 118.0(15) . . ?
C11 C16 H16 121.5(15) . . ?
C26 C21 C22 116.71(14) . . ?
C26 C21 C4 123.35(14) . . ?
C22 C21 C4 119.93(14) . . ?
C23 C22 C21 119.18(16) . . ?
C23 C22 H22 120.1(13) . . ?
C21 C22 H22 120.7(13) . . ?
F2 C23 C24 118.47(16) . . ?
F2 C23 C22 117.71(17) . . ?
C24 C23 C22 123.82(16) . . ?
C23 C24 C25 117.49(16) . . ?
C23 C24 H24 123.1(17) . . ?
C25 C24 H24 119.4(17) . . ?
C26 C25 C24 119.19(17) . . ?
C26 C25 H25 116.2(16) . . ?
C24 C25 H25 124.6(16) . . ?
F1 C26 C25 117.37(15) . . ?
F1 C26 C21 119.05(14) . . ?
C25 C26 C21 123.58(16) . . ?

loop_
_geom_bond_atom_site_label_1
_geom_bond_atom_site_label_2
_geom_bond_distance
_geom_bond_site_symmetry_2
_geom_bond_publ_flag
S1 C8 1.7013(16) . ?
S1 C7 1.7280(16) . ?
F1 C26 1.3606(19) . ?
F2 C23 1.363(2) . ?
O1 C4 1.4186(18) . ?
O1 H4 0.75(3) . ?
N1 C2 1.341(2) . ?
N1 N2 1.362(2) . ?
N1 C3 1.454(2) . ?
N2 C1 1.321(2) . ?
N3 C2 1.325(2) . ?
N3 C1 1.356(3) . ?
N4 C7 1.309(2) . ?
N4 C9 1.3898(19) . ?
N5 C10 1.145(2) . ?
C1 H1 0.91(3) . ?
C2 H2 0.88(3) . ?
C3 C4 1.547(2) . ?
C3 H31 0.91(2) . ?
C3 H32 0.95(2) . ?
C4 C21 1.525(2) . ?
C4 C5 1.569(2) . ?
C5 C7 1.512(2) . ?
C5 C6 1.528(2) . ?
C5 H5 0.90(2) . ?
C6 H61 0.98(3) . ?
C6 H62 1.00(3) . ?
C6 H63 0.93(2) . ?
C8 C9 1.369(2) . ?
C8 H8 0.96(3) . ?
C9 C11 1.469(2) . ?
C10 C14 1.445(2) . ?
C11 C16 1.400(2) . ?
C11 C12 1.401(2) . ?
C12 C13 1.387(2) . ?
C12 H12 0.93(3) . ?
C13 C14 1.397(2) . ?
C13 H13 0.93(3) . ?
C14 C15 1.398(2) . ?
C15 C16 1.389(2) . ?
C15 H15 0.91(2) . ?
C16 H16 0.93(2) . ?
C21 C26 1.389(2) . ?
C21 C22 1.399(2) . ?
C22 C23 1.383(2) . ?
C22 H22 0.98(2) . ?
C23 C24 1.373(3) . ?
C24 C25 1.389(3) . ?
C24 H24 0.99(3) . ?
C25 C26 1.384(2) . ?
C25 H25 0.87(3) . ?

loop_
_geom_hbond_atom_site_label_D
_geom_hbond_atom_site_label_H
_geom_hbond_atom_site_label_A
_geom_hbond_distance_DH
_geom_hbond_distance_HA
_geom_hbond_distance_DA
_geom_hbond_angle_DHA
_geom_hbond_site_symmetry_A
O1 H4 N4 0.75(3) 2.18(3) 2.8457(18) 148(3) .

loop_
_geom_torsion_atom_site_label_1
_geom_torsion_atom_site_label_2
_geom_torsion_atom_site_label_3
_geom_torsion_atom_site_label_4
_geom_torsion
_geom_torsion_site_symmetry_1
_geom_torsion_site_symmetry_2
_geom_torsion_site_symmetry_3
_geom_torsion_site_symmetry_4
_geom_torsion_publ_flag
C2 N1 N2 C1 -0.58(18) . . . . ?
C3 N1 N2 C1 -171.86(14) . . . . ?
N1 N2 C1 N3 0.2(2) . . . . ?
C2 N3 C1 N2 0.2(2) . . . . ?
C1 N3 C2 N1 -0.56(19) . . . . ?
N2 N1 C2 N3 0.75(19) . . . . ?
C3 N1 C2 N3 171.31(15) . . . . ?
C2 N1 C3 C4 100.51(19) . . . . ?
N2 N1 C3 C4 -89.97(18) . . . . ?
N1 C3 C4 O1 74.25(17) . . . . ?
N1 C3 C4 C21 -43.64(18) . . . . ?
N1 C3 C4 C5 -165.44(13) . . . . ?
O1 C4 C5 C7 61.70(16) . . . . ?
C21 C4 C5 C7 179.51(13) . . . . ?
C3 C4 C5 C7 -58.51(16) . . . . ?
O1 C4 C5 C6 -61.04(16) . . . . ?
C21 C4 C5 C6 56.78(17) . . . . ?
C3 C4 C5 C6 178.75(13) . . . . ?
C9 N4 C7 C5 178.77(14) . . . . ?
C9 N4 C7 S1 0.24(17) . . . . ?
C6 C5 C7 N4 63.64(19) . . . . ?
C4 C5 C7 N4 -60.03(19) . . . . ?
C6 C5 C7 S1 -117.94(14) . . . . ?
C4 C5 C7 S1 118.39(13) . . . . ?
C8 S1 C7 N4 -0.42(13) . . . . ?
C8 S1 C7 C5 -178.97(14) . . . . ?
C7 S1 C8 C9 0.48(13) . . . . ?
S1 C8 C9 N4 -0.46(18) . . . . ?
S1 C8 C9 C11 177.07(13) . . . . ?
C7 N4 C9 C8 0.14(19) . . . . ?
C7 N4 C9 C11 -177.53(14) . . . . ?
C8 C9 C11 C16 179.24(16) . . . . ?
N4 C9 C11 C16 -3.4(2) . . . . ?
C8 C9 C11 C12 -3.4(3) . . . . ?
N4 C9 C11 C12 173.96(15) . . . . ?
C16 C11 C12 C13 3.6(3) . . . . ?
C9 C11 C12 C13 -173.76(16) . . . . ?
C11 C12 C13 C14 -0.7(3) . . . . ?
C12 C13 C14 C15 -2.5(3) . . . . ?
C12 C13 C14 C10 174.11(17) . . . . ?
C13 C14 C15 C16 2.8(3) . . . . ?
C10 C14 C15 C16 -173.74(16) . . . . ?
C14 C15 C16 C11 0.1(3) . . . . ?
C12 C11 C16 C15 -3.3(2) . . . . ?
C9 C11 C16 C15 174.07(16) . . . . ?
O1 C4 C21 C26 -179.48(15) . . . . ?
C3 C4 C21 C26 -59.18(19) . . . . ?
C5 C4 C21 C26 60.2(2) . . . . ?
O1 C4 C21 C22 -0.48(19) . . . . ?
C3 C4 C21 C22 119.82(16) . . . . ?
C5 C4 C21 C22 -120.80(15) . . . . ?
C26 C21 C22 C23 -0.9(2) . . . . ?
C4 C21 C22 C23 179.99(15) . . . . ?
C21 C22 C23 F2 -179.85(15) . . . . ?
C21 C22 C23 C24 -0.2(3) . . . . ?
F2 C23 C24 C25 -179.16(15) . . . . ?
C22 C23 C24 C25 1.2(3) . . . . ?
C23 C24 C25 C26 -1.0(3) . . . . ?
C24 C25 C26 F1 179.54(16) . . . . ?
C24 C25 C26 C21 -0.2(3) . . . . ?
C22 C21 C26 F1 -178.56(15) . . . . ?
C4 C21 C26 F1 0.5(2) . . . . ?
C22 C21 C26 C25 1.1(2) . . . . ?
C4 C21 C26 C25 -179.83(16) . . . . ?
